data_1573824
_journal_paper_doi 10.1039/D4OB02101K
_chemical_formula_moiety 'C46 H36 N2'
_chemical_formula_sum 'C46 H36 N2'
_chemical_formula_weight 616.77
_space_group_crystal_system monoclinic
_space_group_IT_number 14
_space_group_name_Hall '-P 2yn'
_space_group_name_H-M_alt 'P 1 21/n 1'
_atom_sites_solution_hydrogens geom
_atom_sites_solution_primary direct
_audit_creation_date 2024-10-30
_audit_creation_method
;
Olex2 1.2
(compiled 2018.05.29 svn.r3508 for OlexSys, GUI svn.r5506)
;
_audit_update_record
;
2024-10-31 deposited with the CCDC.	2025-01-31 downloaded from the CCDC.
;
_cell_angle_alpha 90
_cell_angle_beta 109.461(3)
_cell_angle_gamma 90
_cell_formula_units_Z 2
_cell_length_a 16.6526(4)
_cell_length_b 5.85340(10)
_cell_length_c 18.1057(5)
_cell_measurement_reflns_used 4074
_cell_measurement_temperature 293(2)
_cell_measurement_theta_max 70.1840
_cell_measurement_theta_min 4.3970
_cell_volume 1664.01(7)
_computing_cell_refinement 'CrysAlisPro 1.171.40.53 (Rigaku OD, 2019)'
_computing_data_collection 'CrysAlisPro 1.171.40.53 (Rigaku OD, 2019)'
_computing_data_reduction 'CrysAlisPro 1.171.40.53 (Rigaku OD, 2019)'
_computing_molecular_graphics 'Olex2 (Dolomanov et al., 2009)'
_computing_publication_material 'Olex2 (Dolomanov et al., 2009)'
_computing_structure_refinement 'ShelXL (Sheldrick, 2015)'
_computing_structure_solution 'ShelXS (Sheldrick, 2008)'
_diffrn_ambient_temperature 293(2)
_diffrn_detector 'CCD plate'
_diffrn_detector_area_resol_mean 16.2312
_diffrn_detector_type Eos
_diffrn_measured_fraction_theta_full 0.999
_diffrn_measured_fraction_theta_max 0.999
_diffrn_measurement_details
;
List of Runs (angles in degrees, time in seconds):

  # Type    Start    End  Width  t~exp~   \w     \q     \k     \f   Frames
#--------------------------------------------------------------------------
  1  \w   -108.00 -36.00   0.60    2.00    --  -33.50 178.00 -30.00  120
  2  \w    -92.00 -50.00   0.60    2.00    --  -33.50 178.00-120.00   70
  3  \w    -98.00 -15.80   0.60    2.00    --  -33.50 -57.00  60.00  137
  4  \w    -65.00 -20.60   0.60    2.00    --  -33.50 -57.00 -30.00   74
  5  \w    -46.00  -7.60   0.60    2.00    --  -33.50  19.00 120.00   64
  6  \w     37.00  63.40   0.60    2.00    --   36.47  19.00 -30.00   44
  7  \w      2.00  66.80   0.60    2.00    --   36.47 -99.00-180.00  108
  8  \w     61.00  86.20   0.60    2.00    --   36.47 178.00 -90.00   42
  9  \w     61.00 103.60   0.60    2.00    --   36.47 178.00-120.00   71
 10  \w     19.00  70.60   0.60    2.00    --   36.47  57.00 -60.00   86
 11  \w     18.00  77.40   0.60    2.00    --   36.47  57.00 -30.00   99
 12  \w    -17.00  49.00   0.60    2.00    --   36.47 -77.00 -90.00  110
 13  \w    -18.00  30.00   0.60    2.00    --   36.47 -77.00-120.00   80
 14  \w     66.00 107.40   0.60    2.00    --   36.47 178.00  90.00   69
 15  \w      3.00  32.40   0.60    2.00    --   36.47  19.00 -30.00   49
 16  \w     38.00  74.60   0.60    2.00    --   36.47 -99.00 -90.00   61
 17  \w     26.00  52.40   0.60    2.00    --   36.47 -99.00-150.00   44
 18  \w     44.80 109.00   0.60   14.00    --  108.00-111.00-180.00  107
 19  \w     39.00  72.60   0.60   14.00    --  108.00 -94.00-150.00   56
 20  \w    119.00 167.60   0.60   14.00    --  108.00  77.00 -60.00   81
 21  \w     43.00 178.00   0.60   14.00    --  108.00   0.00 -60.00  225
 22  \w    107.00 136.40   0.60   14.00    --  108.00 111.00  90.00   49
 23  \w     66.00 101.40   0.60   14.00    --  108.00 -95.00  75.00   59
 24  \w     47.00 101.00   0.60   14.00    --  108.00 -94.00-120.00   90
 25  \w    134.00 173.60   0.60   14.00    --  108.00  61.00   0.00   66
 26  \w     82.00 176.20   0.60   14.00    --  108.00  30.00 150.00  157
 27  \w     48.00  90.60   0.60   14.00    --  108.00 -94.00  30.00   71
 28  \w     76.60 109.00   0.60   14.00    --  108.00-111.00 -30.00   54
 29  \w    115.00 163.00   0.60   14.00    --  108.00 111.00-120.00   80
 30  \w    106.00 132.40   0.60   14.00    --  108.00 111.00-150.00   44
 31  \w     95.00 169.40   0.60   14.00    --  108.00  61.00 -30.00  124
 32  \w     41.00 118.40   0.60   14.00    --  108.00 -45.00 -30.00  129
 33  \w    141.00 176.40   0.60   14.00    --  108.00  77.00 120.00   59
 34  \w    147.00 173.40   0.60   14.00    --  108.00  61.00 -90.00   44
;
_diffrn_measurement_device 'four-circle diffractometer'
_diffrn_measurement_device_type 'Xcalibur, Eos, Gemini'
_diffrn_measurement_method '\w scans'
_diffrn_orient_matrix_type 'CrysAlisPro convention (1999,Acta A55,543-557)'
_diffrn_orient_matrix_UB_11 -0.0447132000
_diffrn_orient_matrix_UB_12 -0.1661743000
_diffrn_orient_matrix_UB_13 0.0396872000
_diffrn_orient_matrix_UB_21 -0.0680404000
_diffrn_orient_matrix_UB_22 0.1825785000
_diffrn_orient_matrix_UB_23 -0.0043417000
_diffrn_orient_matrix_UB_31 -0.0547159000
_diffrn_orient_matrix_UB_32 -0.0911769000
_diffrn_orient_matrix_UB_33 -0.0809616000
_diffrn_radiation_monochromator graphite
_diffrn_radiation_probe x-ray
_diffrn_radiation_type CuK\a
_diffrn_radiation_wavelength 1.54184
_diffrn_reflns_av_R_equivalents 0.0309
_diffrn_reflns_av_unetI/netI 0.0275
_diffrn_reflns_Laue_measured_fraction_full 0.999
_diffrn_reflns_Laue_measured_fraction_max 0.999
_diffrn_reflns_limit_h_max 19
_diffrn_reflns_limit_h_min -19
_diffrn_reflns_limit_k_max 6
_diffrn_reflns_limit_k_min -6
_diffrn_reflns_limit_l_max 17
_diffrn_reflns_limit_l_min -21
_diffrn_reflns_number 10833
_diffrn_reflns_point_group_measured_fraction_full 0.999
_diffrn_reflns_point_group_measured_fraction_max 0.999
_diffrn_reflns_theta_full 67.069
_diffrn_reflns_theta_max 67.069
_diffrn_reflns_theta_min 4.416
_diffrn_source 'fine-focus sealed X-ray tube'
_diffrn_source_type 'Enhance (Cu) X-ray Source'
_exptl_absorpt_coefficient_mu 0.541
_exptl_absorpt_correction_T_max 1.00000
_exptl_absorpt_correction_T_min 0.92653
_exptl_absorpt_correction_type multi-scan
_exptl_absorpt_process_details
;
CrysAlisPro 1.171.40.53 (Rigaku Oxford Diffraction, 2019)
Empirical absorption correction using spherical harmonics,
 implemented in SCALE3 ABSPACK scaling algorithm.
;
_exptl_crystal_colour yellow
_exptl_crystal_colour_primary yellow
_exptl_crystal_density_diffrn 1.231
_exptl_crystal_description block
_exptl_crystal_F_000 652
_exptl_crystal_size_max 0.16
_exptl_crystal_size_mid 0.11
_exptl_crystal_size_min 0.08
_refine_diff_density_max 0.335
_refine_diff_density_min -0.259
_refine_diff_density_rms 0.044
_refine_ls_extinction_method none
_refine_ls_goodness_of_fit_ref 1.069
_refine_ls_hydrogen_treatment constr
_refine_ls_matrix_type full
_refine_ls_number_parameters 224
_refine_ls_number_reflns 2950
_refine_ls_number_restraints 60
_refine_ls_restrained_S_all 1.105
_refine_ls_R_factor_all 0.0691
_refine_ls_R_factor_gt 0.0606
_refine_ls_shift/su_max 0.000
_refine_ls_shift/su_mean 0.000
_refine_ls_structure_factor_coef Fsqd
_refine_ls_weighting_details 'w=1/[\s^2^(Fo^2^)+(0.1115P)^2^+0.4206P] where P=(Fo^2^+2Fc^2^)/3'
_refine_ls_weighting_scheme calc
_refine_ls_wR_factor_gt 0.1793
_refine_ls_wR_factor_ref 0.1901
_reflns_Friedel_coverage 0.000
_reflns_number_gt 2455
_reflns_number_total 2950
_reflns_threshold_expression 'I > 2\s(I)'
_cod_data_source_file d4ob02101k2.cif
_cod_data_source_block t4461
_cod_database_code 1573824
_shelx_shelxl_version_number 2014/7
_chemical_oxdiff_formula C12H22O5N1
_shelx_space_group_comment
;
The symmetry employed for this shelxl refinement is uniquely defined
by the following loop, which should always be used as a source of
symmetry information in preference to the above space-group names.
They are only intended as comments.
;
_shelx_estimated_absorpt_t_max 0.958
_shelx_estimated_absorpt_t_min 0.918
_reflns_odcompleteness_completeness 99.88
_reflns_odcompleteness_iscentric 1
_reflns_odcompleteness_theta 66.97
_olex2_refinement_description
;
1. Fixed Uiso
 At 1.2 times of:
  All C(H) groups, All C(H,H) groups
2. Uiso/Uaniso restraints and constraints
Uanis(C22A) \\sim Ueq, Uanis(C22) \\sim Ueq, Uanis(C21A) \\sim Ueq, Uanis(C21)
\\sim Ueq, Uanis(C20A) \\sim Ueq, Uanis(C20) \\sim Ueq, Uanis(C19) \\sim Ueq,
Uanis(C19A) \\sim Ueq, Uanis(C23) \\sim Ueq, Uanis(C23A) \\sim Ueq: with sigma
of 0.01 and sigma for terminal atoms of 0.02
Uanis(C19) = Uanis(C19A)
Uanis(C20) = Uanis(C20A)
Uanis(C23) = Uanis(C23A)
Uanis(C22) = Uanis(C22A)
Uanis(C21) = Uanis(C21A)
Uanis(C18) = Uanis(C18A)
3. Others
 Sof(C18A)=Sof(C19A)=Sof(H19A)=Sof(C20A)=Sof(H20A)=Sof(C21A)=Sof(H21A)=
 Sof(C22A)=Sof(H22A)=Sof(C23A)=Sof(H23A)=1-FVAR(1)
 Sof(C23)=Sof(H23)=Sof(C22)=Sof(H22)=Sof(C21)=Sof(H21)=Sof(C20)=Sof(H20)=
 Sof(C19)=Sof(H19)=Sof(C18)=FVAR(1)
4.a Secondary CH2 refined with riding coordinates:
 C11(H11A,H11B)
4.b Aromatic/amide H refined with riding coordinates:
 C1(H1), C4(H4), C6(H6), C7(H7), C9(H9), C10(H10), C13(H13), C14(H14),
 C15(H15), C16(H16), C17(H17), C19A(H19A), C20A(H20A), C21A(H21A), C22A(H22A),
 C23(H23), C22(H22), C21(H21), C20(H20), C19(H19), C23A(H23A)
4.c Fitted hexagon refined as free rotating group:
 C23(C22,C21,C20,C19,C18)
;
_olex2_submission_special_instructions 'No special instructions were received'
_oxdiff_exptl_absorpt_empirical_details
;
Empirical correction (ABSPACK) includes:
- Absorption correction using spherical harmonics
- Frame scaling
;
_oxdiff_exptl_absorpt_empirical_full_max 1.870
_oxdiff_exptl_absorpt_empirical_full_min 0.864

loop_
_space_group_symop_operation_xyz
'x, y, z'
'-x+1/2, y+1/2, -z+1/2'
'-x, -y, -z'
'x-1/2, -y-1/2, z-1/2'

loop_
_atom_site_label
_atom_site_type_symbol
_atom_site_fract_x
_atom_site_fract_y
_atom_site_fract_z
_atom_site_U_iso_or_equiv
_atom_site_adp_type
_atom_site_occupancy
_atom_site_site_symmetry_order
_atom_site_calc_flag
_atom_site_refinement_flags_posn
_atom_site_refinement_flags_adp
_atom_site_refinement_flags_occupancy
_atom_site_disorder_assembly
_atom_site_disorder_group
N1 N 0.39030(10) 0.8820(3) 0.41897(10) 0.0474(4) Uani 1 1 d . . . . .
C1 C 0.37518(13) 0.8732(3) 0.48803(12) 0.0482(5) Uani 1 1 d . . . . .
H1 H 0.3391 0.9705 0.5028 0.058 Uiso 1 1 calc R . . . .
C2 C 0.42156(12) 0.6979(3) 0.53264(11) 0.0430(4) Uani 1 1 d . . . . .
C3 C 0.46940(11) 0.5955(3) 0.48840(10) 0.0407(4) Uani 1 1 d . . . . .
C4 C 0.44791(12) 0.7156(3) 0.41926(11) 0.0446(5) Uani 1 1 d . . . . .
H4 H 0.4694 0.6878 0.3788 0.053 Uiso 1 1 calc R . . . .
C5 C 0.41389(12) 0.6413(3) 0.60993(11) 0.0445(5) Uani 1 1 d . . . . .
C6 C 0.43304(14) 0.8049(4) 0.66881(12) 0.0528(5) Uani 1 1 d . . . . .
H6 H 0.4556 0.9445 0.6609 0.063 Uiso 1 1 calc R . . . .
C7 C 0.41937(14) 0.7651(4) 0.73904(12) 0.0562(5) Uani 1 1 d . . . . .
H7 H 0.4329 0.8788 0.7771 0.067 Uiso 1 1 calc R . . . .
C8 C 0.38615(13) 0.5605(4) 0.75414(12) 0.0525(5) Uani 1 1 d . . . . .
C9 C 0.36690(16) 0.3973(4) 0.69507(13) 0.0581(6) Uani 1 1 d . . . . .
H9 H 0.3442 0.2580 0.7030 0.070 Uiso 1 1 calc R . . . .
C10 C 0.38056(15) 0.4364(4) 0.62493(13) 0.0550(5) Uani 1 1 d . . . . .
H10 H 0.3671 0.3226 0.5869 0.066 Uiso 1 1 calc R . . . .
C11 C 0.35986(14) 1.0602(4) 0.35929(13) 0.0554(5) Uani 1 1 d . . . . .
H11A H 0.3624 1.0038 0.3097 0.066 Uiso 1 1 calc R . . . .
H11B H 0.3971 1.1920 0.3742 0.066 Uiso 1 1 calc R . . . .
C12 C 0.26954(12) 1.1322(3) 0.34911(11) 0.0452(5) Uani 1 1 d . . . . .
C13 C 0.25365(15) 1.3376(4) 0.37906(14) 0.0589(6) Uani 1 1 d . . . . .
H13 H 0.2985 1.4335 0.4057 0.071 Uiso 1 1 calc R . . . .
C14 C 0.1698(2) 1.4005(5) 0.36905(18) 0.0772(8) Uani 1 1 d . . . . .
H14 H 0.1586 1.5393 0.3887 0.093 Uiso 1 1 calc R . . . .
C15 C 0.10380(16) 1.2581(6) 0.33030(18) 0.0801(9) Uani 1 1 d . . . . .
H15 H 0.0480 1.2993 0.3243 0.096 Uiso 1 1 calc R . . . .
C16 C 0.11998(16) 1.0563(6) 0.30066(16) 0.0771(8) Uani 1 1 d . . . . .
H16 H 0.0751 0.9610 0.2738 0.092 Uiso 1 1 calc R . . . .
C17 C 0.20179(15) 0.9930(4) 0.31020(13) 0.0607(6) Uani 1 1 d . . . . .
H17 H 0.2120 0.8538 0.2902 0.073 Uiso 1 1 calc R . . . .
C18A C 0.3629(7) 0.5172(19) 0.8253(4) 0.0585(9) Uani 0.412(3) 1 d . . P A 2
C19A C 0.3598(6) 0.6921(17) 0.8764(4) 0.0928(14) Uani 0.412(3) 1 d . U P A 2
H19A H 0.3680 0.8409 0.8623 0.111 Uiso 0.412(3) 1 calc R . P A 2
C20A C 0.3456(7) 0.660(2) 0.9462(5) 0.1109(18) Uani 0.412(3) 1 d . U P A 2
H20A H 0.3480 0.7830 0.9796 0.133 Uiso 0.412(3) 1 calc R . P A 2
C21A C 0.3278(9) 0.443(2) 0.9659(6) 0.0965(19) Uani 0.412(3) 1 d . U P A 2
H21A H 0.3142 0.4189 1.0111 0.116 Uiso 0.412(3) 1 calc R . P A 2
C22A C 0.3302(6) 0.2674(19) 0.9199(6) 0.0836(17) Uani 0.412(3) 1 d . U P A 2
H22A H 0.3223 0.1196 0.9350 0.100 Uiso 0.412(3) 1 calc R . P A 2
C23 C 0.3136(3) 0.3820(9) 0.8379(2) 0.0687(13) Uani 0.588(3) 1 d . U P A 1
H23 H 0.2783 0.3091 0.7933 0.082 Uiso 0.588(3) 1 calc R . P A 1
C22 C 0.3015(3) 0.3489(9) 0.9095(3) 0.0836(17) Uani 0.588(3) 1 d G U P A 1
H22 H 0.2581 0.2538 0.9127 0.100 Uiso 0.588(3) 1 calc R . P A 1
C21 C 0.3543(3) 0.4579(11) 0.9762(2) 0.0965(19) Uani 0.588(3) 1 d G U P A 1
H21 H 0.3462 0.4357 1.0241 0.116 Uiso 0.588(3) 1 calc R . P A 1
C20 C 0.4192(3) 0.6000(9) 0.97140(19) 0.1109(18) Uani 0.588(3) 1 d G U P A 1
H20 H 0.4545 0.6730 1.0160 0.133 Uiso 0.588(3) 1 calc R . P A 1
C19 C 0.4313(3) 0.6332(9) 0.8998(2) 0.0928(14) Uani 0.588(3) 1 d G U P A 1
H19 H 0.4748 0.7283 0.8966 0.111 Uiso 0.588(3) 1 calc R . P A 1
C18 C 0.3785(3) 0.5242(10) 0.83309(19) 0.0585(9) Uani 0.588(3) 1 d G . P A 1
C23A C 0.3445(5) 0.3031(15) 0.8493(5) 0.0687(13) Uani 0.412(3) 1 d . U P A 2
H23A H 0.3416 0.1784 0.8166 0.082 Uiso 0.412(3) 1 calc R . P A 2

loop_
_atom_site_aniso_label
_atom_site_aniso_U_11
_atom_site_aniso_U_22
_atom_site_aniso_U_33
_atom_site_aniso_U_23
_atom_site_aniso_U_13
_atom_site_aniso_U_12
N1 0.0495(9) 0.0501(9) 0.0446(9) 0.0076(7) 0.0184(7) 0.0082(7)
C1 0.0525(11) 0.0487(11) 0.0472(11) 0.0014(8) 0.0216(9) 0.0096(8)
C2 0.0449(9) 0.0439(10) 0.0417(10) -0.0003(7) 0.0162(8) 0.0020(8)
C3 0.0393(8) 0.0433(10) 0.0395(9) -0.0020(7) 0.0134(7) -0.0009(7)
C4 0.0436(9) 0.0502(11) 0.0426(10) 0.0014(8) 0.0180(7) 0.0036(8)
C5 0.0451(10) 0.0477(10) 0.0430(10) 0.0020(8) 0.0177(8) 0.0094(8)
C6 0.0584(12) 0.0521(11) 0.0513(11) -0.0027(9) 0.0230(9) -0.0024(9)
C7 0.0629(13) 0.0613(13) 0.0478(11) -0.0110(9) 0.0230(10) -0.0030(10)
C8 0.0540(11) 0.0598(12) 0.0468(11) 0.0042(9) 0.0208(9) 0.0100(9)
C9 0.0749(14) 0.0495(12) 0.0588(13) 0.0028(9) 0.0342(11) 0.0000(10)
C10 0.0715(13) 0.0467(11) 0.0522(12) -0.0055(9) 0.0279(10) 0.0020(10)
C11 0.0570(12) 0.0567(12) 0.0559(12) 0.0171(10) 0.0236(9) 0.0105(9)
C12 0.0497(10) 0.0463(10) 0.0388(9) 0.0069(8) 0.0136(8) 0.0039(8)
C13 0.0644(13) 0.0496(12) 0.0621(13) -0.0030(10) 0.0203(10) -0.0024(10)
C14 0.095(2) 0.0580(15) 0.0930(19) 0.0102(13) 0.0506(16) 0.0228(14)
C15 0.0508(13) 0.101(2) 0.0892(19) 0.0310(17) 0.0246(13) 0.0171(14)
C16 0.0544(13) 0.101(2) 0.0669(15) 0.0029(14) 0.0085(11) -0.0149(14)
C17 0.0677(14) 0.0602(13) 0.0518(12) -0.0071(10) 0.0166(10) -0.0092(11)
C18A 0.059(3) 0.0738(16) 0.0463(14) 0.0043(12) 0.0218(15) 0.0056(16)
C19A 0.109(3) 0.119(3) 0.060(2) -0.005(2) 0.041(2) -0.030(3)
C20A 0.133(4) 0.147(4) 0.060(2) -0.013(3) 0.043(3) -0.030(4)
C21A 0.108(5) 0.133(3) 0.063(2) 0.003(2) 0.047(3) -0.018(3)
C22A 0.076(3) 0.109(4) 0.077(2) 0.010(3) 0.041(3) -0.013(3)
C23 0.058(3) 0.092(3) 0.061(2) 0.002(2) 0.027(2) -0.008(2)
C22 0.076(3) 0.109(4) 0.077(2) 0.010(3) 0.041(3) -0.013(3)
C21 0.108(5) 0.133(3) 0.063(2) 0.003(2) 0.047(3) -0.018(3)
C20 0.133(4) 0.147(4) 0.060(2) -0.013(3) 0.043(3) -0.030(4)
C19 0.109(3) 0.119(3) 0.060(2) -0.005(2) 0.041(2) -0.030(3)
C18 0.059(3) 0.0738(16) 0.0463(14) 0.0043(12) 0.0218(15) 0.0056(16)
C23A 0.058(3) 0.092(3) 0.061(2) 0.002(2) 0.027(2) -0.008(2)

loop_
_atom_type_symbol
_atom_type_description
_atom_type_scat_dispersion_real
_atom_type_scat_dispersion_imag
_atom_type_scat_source
C C 0.0181 0.0091 'International Tables Vol C Tables 4.2.6.8 and 6.1.1.4'
H H 0.0000 0.0000 'International Tables Vol C Tables 4.2.6.8 and 6.1.1.4'
N N 0.0311 0.0180 'International Tables Vol C Tables 4.2.6.8 and 6.1.1.4'

loop_
_geom_angle_atom_site_label_1
_geom_angle_atom_site_label_2
_geom_angle_atom_site_label_3
_geom_angle
_geom_angle_site_symmetry_1
_geom_angle_site_symmetry_3
_geom_angle_publ_flag
C1 N1 C4 108.36(16) . . ?
C1 N1 C11 125.61(17) . . ?
C4 N1 C11 125.47(17) . . ?
N1 C1 H1 125.4 . . ?
N1 C1 C2 109.28(17) . . ?
C2 C1 H1 125.4 . . ?
C1 C2 C3 106.96(17) . . ?
C1 C2 C5 120.88(17) . . ?
C3 C2 C5 132.13(17) . . ?
C2 C3 C3 128.1(2) . 3_666 ?
C4 C3 C2 105.66(16) . . ?
C4 C3 C3 126.3(2) . 3_666 ?
N1 C4 C3 109.73(16) . . ?
N1 C4 H4 125.1 . . ?
C3 C4 H4 125.1 . . ?
C6 C5 C2 119.98(18) . . ?
C10 C5 C2 122.94(18) . . ?
C10 C5 C6 116.81(18) . . ?
C5 C6 H6 119.2 . . ?
C7 C6 C5 121.5(2) . . ?
C7 C6 H6 119.2 . . ?
C6 C7 H7 119.1 . . ?
C8 C7 C6 121.7(2) . . ?
C8 C7 H7 119.1 . . ?
C7 C8 C9 116.60(19) . . ?
C7 C8 C18A 123.8(4) . . ?
C7 C8 C18 118.7(3) . . ?
C9 C8 C18A 119.3(4) . . ?
C9 C8 C18 124.6(3) . . ?
C8 C9 H9 119.1 . . ?
C10 C9 C8 121.8(2) . . ?
C10 C9 H9 119.1 . . ?
C5 C10 H10 119.2 . . ?
C9 C10 C5 121.5(2) . . ?
C9 C10 H10 119.2 . . ?
N1 C11 H11A 109.2 . . ?
N1 C11 H11B 109.2 . . ?
N1 C11 C12 111.95(17) . . ?
H11A C11 H11B 107.9 . . ?
C12 C11 H11A 109.2 . . ?
C12 C11 H11B 109.2 . . ?
C13 C12 C11 120.5(2) . . ?
C17 C12 C11 120.5(2) . . ?
C17 C12 C13 118.9(2) . . ?
C12 C13 H13 120.2 . . ?
C12 C13 C14 119.5(2) . . ?
C14 C13 H13 120.2 . . ?
C13 C14 H14 119.9 . . ?
C15 C14 C13 120.1(3) . . ?
C15 C14 H14 119.9 . . ?
C14 C15 H15 120.0 . . ?
C16 C15 C14 120.0(2) . . ?
C16 C15 H15 120.0 . . ?
C15 C16 H16 119.8 . . ?
C15 C16 C17 120.4(3) . . ?
C17 C16 H16 119.8 . . ?
C12 C17 H17 119.5 . . ?
C16 C17 C12 121.0(2) . . ?
C16 C17 H17 119.5 . . ?
C19A C18A C8 121.9(8) . . ?
C19A C18A C23A 113.2(6) . . ?
C23A C18A C8 124.9(8) . . ?
C18A C19A H19A 117.7 . . ?
C20A C19A C18A 124.6(9) . . ?
C20A C19A H19A 117.7 . . ?
C19A C20A H20A 120.7 . . ?
C19A C20A C21A 118.6(10) . . ?
C21A C20A H20A 120.7 . . ?
C20A C21A H21A 120.1 . . ?
C22A C21A C20A 119.7(8) . . ?
C22A C21A H21A 120.1 . . ?
C21A C22A H22A 119.7 . . ?
C21A C22A C23A 120.6(9) . . ?
C23A C22A H22A 119.7 . . ?
C22 C23 H23 120.0 . . ?
C22 C23 C18 120.0 . . ?
C18 C23 H23 120.0 . . ?
C23 C22 H22 120.0 . . ?
C21 C22 C23 120.0 . . ?
C21 C22 H22 120.0 . . ?
C22 C21 H21 120.0 . . ?
C22 C21 C20 120.0 . . ?
C20 C21 H21 120.0 . . ?
C21 C20 H20 120.0 . . ?
C19 C20 C21 120.0 . . ?
C19 C20 H20 120.0 . . ?
C20 C19 H19 120.0 . . ?
C20 C19 C18 120.0 . . ?
C18 C19 H19 120.0 . . ?
C23 C18 C8 117.5(3) . . ?
C19 C18 C8 122.4(3) . . ?
C19 C18 C23 120.0 . . ?
C18A C23A H23A 118.5 . . ?
C22A C23A C18A 122.9(8) . . ?
C22A C23A H23A 118.5 . . ?

loop_
_geom_bond_atom_site_label_1
_geom_bond_atom_site_label_2
_geom_bond_distance
_geom_bond_site_symmetry_2
_geom_bond_publ_flag
N1 C1 1.356(3) . ?
N1 C4 1.366(2) . ?
N1 C11 1.465(2) . ?
C1 H1 0.9300 . ?
C1 C2 1.373(3) . ?
C2 C3 1.436(3) . ?
C2 C5 1.484(3) . ?
C3 C3 1.476(4) 3_666 ?
C3 C4 1.375(3) . ?
C4 H4 0.9300 . ?
C5 C6 1.389(3) . ?
C5 C10 1.386(3) . ?
C6 H6 0.9300 . ?
C6 C7 1.384(3) . ?
C7 H7 0.9300 . ?
C7 C8 1.384(3) . ?
C8 C9 1.390(3) . ?
C8 C18A 1.485(7) . ?
C8 C18 1.492(4) . ?
C9 H9 0.9300 . ?
C9 C10 1.382(3) . ?
C10 H10 0.9300 . ?
C11 H11A 0.9700 . ?
C11 H11B 0.9700 . ?
C11 C12 1.513(3) . ?
C12 C13 1.380(3) . ?
C12 C17 1.380(3) . ?
C13 H13 0.9300 . ?
C13 C14 1.397(4) . ?
C14 H14 0.9300 . ?
C14 C15 1.371(4) . ?
C15 H15 0.9300 . ?
C15 C16 1.361(4) . ?
C16 H16 0.9300 . ?
C16 C17 1.366(4) . ?
C17 H17 0.9300 . ?
C18A C19A 1.393(13) . ?
C18A C23A 1.394(12) . ?
C19A H19A 0.9300 . ?
C19A C20A 1.374(10) . ?
C20A H20A 0.9300 . ?
C20A C21A 1.381(16) . ?
C21A H21A 0.9300 . ?
C21A C22A 1.332(15) . ?
C22A H22A 0.9300 . ?
C22A C23A 1.391(10) . ?
C23 H23 0.9300 . ?
C23 C22 1.3900 . ?
C23 C18 1.3900 . ?
C22 H22 0.9300 . ?
C22 C21 1.3900 . ?
C21 H21 0.9300 . ?
C21 C20 1.3900 . ?
C20 H20 0.9300 . ?
C20 C19 1.3900 . ?
C19 H19 0.9300 . ?
C19 C18 1.3900 . ?
C23A H23A 0.9300 . ?

loop_
_geom_torsion_atom_site_label_1
_geom_torsion_atom_site_label_2
_geom_torsion_atom_site_label_3
_geom_torsion_atom_site_label_4
_geom_torsion
_geom_torsion_site_symmetry_1
_geom_torsion_site_symmetry_2
_geom_torsion_site_symmetry_3
_geom_torsion_site_symmetry_4
_geom_torsion_publ_flag
N1 C1 C2 C3 1.1(2) . . . . ?
N1 C1 C2 C5 -176.90(17) . . . . ?
N1 C11 C12 C13 104.9(2) . . . . ?
N1 C11 C12 C17 -74.7(3) . . . . ?
C1 N1 C4 C3 0.9(2) . . . . ?
C1 N1 C11 C12 -40.1(3) . . . . ?
C1 C2 C3 C3 178.3(2) . . . 3_666 ?
C1 C2 C3 C4 -0.5(2) . . . . ?
C1 C2 C5 C6 -59.3(3) . . . . ?
C1 C2 C5 C10 114.5(2) . . . . ?
C2 C3 C4 N1 -0.3(2) . . . . ?
C2 C5 C6 C7 174.12(19) . . . . ?
C2 C5 C10 C9 -173.9(2) . . . . ?
C3 C2 C5 C6 123.3(2) . . . . ?
C3 C2 C5 C10 -62.9(3) . . . . ?
C3 C3 C4 N1 -179.1(2) 3_666 . . . ?
C4 N1 C1 C2 -1.3(2) . . . . ?
C4 N1 C11 C12 149.5(2) . . . . ?
C5 C2 C3 C3 -4.0(4) . . . 3_666 ?
C5 C2 C3 C4 177.2(2) . . . . ?
C5 C6 C7 C8 0.1(3) . . . . ?
C6 C5 C10 C9 0.1(3) . . . . ?
C6 C7 C8 C9 -0.2(3) . . . . ?
C6 C7 C8 C18A -174.1(6) . . . . ?
C6 C7 C8 C18 176.0(3) . . . . ?
C7 C8 C9 C10 0.3(3) . . . . ?
C7 C8 C18A C19A 10.6(13) . . . . ?
C7 C8 C18A C23A -167.5(7) . . . . ?
C7 C8 C18 C23 150.8(3) . . . . ?
C7 C8 C18 C19 -26.7(5) . . . . ?
C8 C9 C10 C5 -0.3(4) . . . . ?
C8 C18A C19A C20A -174.4(8) . . . . ?
C8 C18A C23A C22A 174.2(7) . . . . ?
C9 C8 C18A C19A -163.1(8) . . . . ?
C9 C8 C18A C23A 18.8(13) . . . . ?
C9 C8 C18 C23 -33.3(5) . . . . ?
C9 C8 C18 C19 149.2(3) . . . . ?
C10 C5 C6 C7 -0.1(3) . . . . ?
C11 N1 C1 C2 -173.07(19) . . . . ?
C11 N1 C4 C3 172.76(19) . . . . ?
C11 C12 C13 C14 -179.9(2) . . . . ?
C11 C12 C17 C16 180.0(2) . . . . ?
C12 C13 C14 C15 0.5(4) . . . . ?
C13 C12 C17 C16 0.4(3) . . . . ?
C13 C14 C15 C16 -0.8(4) . . . . ?
C14 C15 C16 C17 0.9(4) . . . . ?
C15 C16 C17 C12 -0.7(4) . . . . ?
C17 C12 C13 C14 -0.4(3) . . . . ?
C18A C8 C9 C10 174.5(5) . . . . ?
C18A C19A C20A C21A -4.2(18) . . . . ?
C19A C18A C23A C22A -4.0(15) . . . . ?
C19A C20A C21A C22A 4(2) . . . . ?
C20A C21A C22A C23A -4.7(19) . . . . ?
C21A C22A C23A C18A 4.7(15) . . . . ?
C23 C22 C21 C20 0.0 . . . . ?
C22 C23 C18 C8 -177.6(5) . . . . ?
C22 C23 C18 C19 0.0 . . . . ?
C22 C21 C20 C19 0.0 . . . . ?
C21 C20 C19 C18 0.0 . . . . ?
C20 C19 C18 C8 177.4(6) . . . . ?
C20 C19 C18 C23 0.0 . . . . ?
C18 C8 C9 C10 -175.7(3) . . . . ?
C18 C23 C22 C21 0.0 . . . . ?
C23A C18A C19A C20A 3.9(16) . . . . ?
